data_1537920
loop_
_publ_author_name
'Brun, K.'
'Kjekshus, A.'
'Pearson, W.B.'

_publ_section_title
;
 Equiatomic transition metal alloys of manganese. II. The tetragonal Ir Mn
 phase
;
_journal_name_full 'Acta Chemica Scandinavica (1-27,1973-42,1988)'
_journal_page_first 107
_journal_page_last 112
_journal_volume 19
_journal_year 1965
_chemical_formula_sum 'Ir Mn'
_space_group_IT_number 123
_symmetry_space_group_name_Hall '-P 4 2'
_symmetry_space_group_name_H-M 'P 4/m m m'
_cell_angle_alpha 90
_cell_angle_beta 90
_cell_angle_gamma 90
_cell_formula_units_Z 2
_cell_length_a 3.855
_cell_length_b 3.855
_cell_length_c 3.643
_cell_volume 54.139
_citation_journal_id_ASTM ACSAA4
_cod_data_source_file Brun_ACSAA4_1965_323.cif
_cod_data_source_block Ir1Mn1
_cod_original_cell_volume 54.13871
_cod_original_formula_sum 'Ir1 Mn1'
_cod_database_code 1537920

loop_
_symmetry_equiv_pos_as_xyz
x,y,z
-y,x,z
-x,-y,z
y,-x,z
x,-y,-z
y,x,-z
-x,y,-z
-y,-x,-z
-x,-y,-z
y,-x,-z
x,y,-z
-y,x,-z
-x,y,z
-y,-x,z
x,-y,z
y,x,z

loop_
_atom_site_label
_atom_site_type_symbol
_atom_site_fract_x
_atom_site_fract_y
_atom_site_fract_z
_atom_site_occupancy
_atom_site_U_iso_or_equiv
Mn1 Mn 0 0.5 0.5 1 0.0
Ir1 Ir 0 0 0 1 0.0
Ir2 Ir 0.5 0.5 0 1 0.0
